data_4122606
loop_
_publ_author_name
'Lin, Hsiu-Jung'
'Siretanu, Diana'
'Dickie, Diane A.'
'Subedi, Deepak'
'Scepaniak, Jeremiah J.'
'Mitcov, Dmitri'
'Cl\'erac, Rodolphe'
'Smith, Jeremy M.'

_publ_section_title
;
 Steric and electronic control of the spin state in three-fold symmetric,
 four-coordinate iron(II) complexes.
;
_journal_issue 38
_journal_name_full 'Journal of the American Chemical Society'
_journal_page_first 13326
_journal_page_last 13332
_journal_paper_doi 10.1021/ja506425a
_journal_volume 136
_journal_year 2014
_chemical_formula_sum 'C54 H65 B Fe N7 O P'
_chemical_formula_weight 925.76
_chemical_name_systematic
; 
 ? 
;
_space_group_crystal_system monoclinic
_space_group_IT_number 14
_space_group_name_Hall '-P 2ybc'
_space_group_name_H-M_alt 'P 1 21/c 1'
_symmetry_space_group_name_Hall '-P 2ybc'
_symmetry_space_group_name_H-M 'P 1 21/c 1'
_atom_sites_solution_hydrogens geom
_audit_creation_method SHELXL-2013
_cell_angle_alpha 90
_cell_angle_beta 98.822(2)
_cell_angle_gamma 90
_cell_formula_units_Z 4
_cell_length_a 13.4351(5)
_cell_length_b 17.1822(6)
_cell_length_c 21.9969(8)
_cell_measurement_reflns_used 7889
_cell_measurement_temperature 100(2)
_cell_measurement_theta_max 26.83
_cell_measurement_theta_min 2.22
_cell_volume 5017.8(3)
_computing_cell_refinement 'Bruker SAINT'
_computing_data_collection 'Bruker APEX2'
_computing_data_reduction 'Bruker SAINT'
_computing_molecular_graphics 'Bruker SHELXTL'
_computing_publication_material 'Bruker SHELXTL'
_computing_structure_refinement 'SHELXL-2013 (Sheldrick, 2013)'
_computing_structure_solution 'SHELXS-97 (Sheldrick, 2008)'
_diffrn_ambient_temperature 100(2)
_diffrn_measured_fraction_theta_full 1.000
_diffrn_measured_fraction_theta_max 1.000
_diffrn_measurement_device_type 'Bruker APEX-II CCD'
_diffrn_measurement_method '\f and \w scans'
_diffrn_radiation_type MoK\a
_diffrn_radiation_wavelength 0.71073
_diffrn_reflns_av_R_equivalents 0.1019
_diffrn_reflns_av_unetI/netI 0.1001
_diffrn_reflns_Laue_measured_fraction_full 1.000
_diffrn_reflns_Laue_measured_fraction_max 1.000
_diffrn_reflns_limit_h_max 16
_diffrn_reflns_limit_h_min -16
_diffrn_reflns_limit_k_max 21
_diffrn_reflns_limit_k_min -21
_diffrn_reflns_limit_l_max 17
_diffrn_reflns_limit_l_min -27
_diffrn_reflns_number 45949
_diffrn_reflns_point_group_measured_fraction_full 1.000
_diffrn_reflns_point_group_measured_fraction_max 1.000
_diffrn_reflns_theta_full 25.242
_diffrn_reflns_theta_max 26.372
_diffrn_reflns_theta_min 1.511
_exptl_absorpt_coefficient_mu 0.378
_exptl_absorpt_correction_T_max 0.97
_exptl_absorpt_correction_T_min 0.86
_exptl_absorpt_correction_type multi-scan
_exptl_absorpt_process_details 'SADABS V2012/1 (Bruker AXS Inc.)'
_exptl_crystal_colour purple
_exptl_crystal_density_diffrn 1.225
_exptl_crystal_density_method 'not measured'
_exptl_crystal_description rod
_exptl_crystal_F_000 1968
_exptl_crystal_size_max 0.451
_exptl_crystal_size_mid 0.180
_exptl_crystal_size_min 0.082
_refine_diff_density_max 0.685
_refine_diff_density_min -0.554
_refine_diff_density_rms 0.072
_refine_ls_extinction_method none
_refine_ls_goodness_of_fit_ref 1.012
_refine_ls_hydrogen_treatment constr
_refine_ls_matrix_type full
_refine_ls_number_parameters 599
_refine_ls_number_reflns 10258
_refine_ls_number_restraints 0
_refine_ls_restrained_S_all 1.012
_refine_ls_R_factor_all 0.1073
_refine_ls_R_factor_gt 0.0574
_refine_ls_shift/su_max 0.001
_refine_ls_shift/su_mean 0.000
_refine_ls_structure_factor_coef Fsqd
_refine_ls_weighting_details
; 
 w=1/[\s^2^(Fo^2^)+(0.0499P)^2^] 
 where P=(Fo^2^+2Fc^2^)/3 
;
_refine_ls_weighting_scheme calc
_refine_ls_wR_factor_gt 0.1122
_refine_ls_wR_factor_ref 0.1280
_reflns_Friedel_coverage 0.000
_reflns_number_gt 6272
_reflns_number_total 10258
_reflns_threshold_expression 'I > 2\s(I)'
_cod_data_source_file ja506425a_si_002.cif
_cod_data_source_block jsnmsuhjlpme2ph_0m_a
_cod_depositor_comments 'Adding full bibliography for 4122605--4122610.cif.'
_cod_database_code 4122606
_shelx_space_group_comment
; 
The symmetry employed for this shelxl refinement is uniquely defined 
by the following loop, which should always be used as a source of 
symmetry information in preference to the above space-group names. 
They are only intended as comments. 
;
_shelx_estimated_absorpt_t_min 0.848
_shelx_estimated_absorpt_t_max 0.970
_shelxl_version_number 2013-2

loop_
_space_group_symop_operation_xyz
'x, y, z'
'-x, y+1/2, -z+1/2'
'-x, -y, -z'
'x, -y-1/2, z-1/2'

loop_
_atom_site_label
_atom_site_type_symbol
_atom_site_fract_x
_atom_site_fract_y
_atom_site_fract_z
_atom_site_U_iso_or_equiv
_atom_site_adp_type
_atom_site_occupancy
_atom_site_site_symmetry_order
_atom_site_calc_flag
_atom_site_refinement_flags_posn
_atom_site_refinement_flags_adp
Fe1 Fe 0.24996(3) 0.23320(2) 0.40511(2) 0.01524(12) Uani 1 1 d . .
B1 B 0.3549(3) 0.3000(2) 0.53261(15) 0.0180(8) Uani 1 1 d . .
P1 P 0.13032(6) 0.13893(5) 0.28447(4) 0.0220(2) Uani 1 1 d . .
N1 N 0.23814(18) 0.29655(14) 0.52622(10) 0.0182(6) Uani 1 1 d . .
N2 N 0.08855(18) 0.26872(15) 0.47779(11) 0.0210(6) Uani 1 1 d . .
N3 N 0.38488(18) 0.21485(14) 0.51985(10) 0.0175(6) Uani 1 1 d . .
N4 N 0.38680(19) 0.11066(14) 0.46426(10) 0.0204(6) Uani 1 1 d . .
N5 N 0.37660(17) 0.34610(13) 0.47508(10) 0.0142(5) Uani 1 1 d . .
N6 N 0.36511(18) 0.37426(14) 0.37805(10) 0.0177(6) Uani 1 1 d . .
N7 N 0.1855(2) 0.18586(16) 0.33918(11) 0.0277(7) Uani 1 1 d . .
C1 C 0.1888(2) 0.26860(18) 0.47096(12) 0.0170(6) Uani 1 1 d . .
C2 C 0.1695(2) 0.31063(19) 0.56611(14) 0.0240(8) Uani 1 1 d . .
H2 H 0.1853 0.3289 0.6072 0.029 Uiso 1 1 calc R U
C3 C 0.0773(2) 0.29416(19) 0.53675(13) 0.0270(8) Uani 1 1 d . .
H3 H 0.0158 0.2988 0.5528 0.032 Uiso 1 1 calc R U
C4 C 0.0057(2) 0.24550(18) 0.43270(13) 0.0200(7) Uani 1 1 d . .
C5 C -0.0430(2) 0.17581(18) 0.44033(13) 0.0202(7) Uani 1 1 d . .
C6 C -0.1252(2) 0.15520(19) 0.39660(13) 0.0222(7) Uani 1 1 d . .
H6 H -0.1596 0.1078 0.4013 0.027 Uiso 1 1 calc R U
C7 C -0.1580(2) 0.2024(2) 0.34629(14) 0.0252(8) Uani 1 1 d . .
C8 C -0.1067(2) 0.2715(2) 0.34039(14) 0.0249(7) Uani 1 1 d . .
H8 H -0.1281 0.3039 0.3059 0.030 Uiso 1 1 calc R U
C9 C -0.0258(2) 0.29460(18) 0.38292(14) 0.0231(7) Uani 1 1 d . .
C10 C 0.0280(3) 0.36987(19) 0.37488(16) 0.0337(9) Uani 1 1 d . .
H10A H 0.0326 0.4007 0.4127 0.051 Uiso 1 1 calc R U
H10B H -0.0095 0.3992 0.3406 0.051 Uiso 1 1 calc R U
H10C H 0.0959 0.3587 0.3661 0.051 Uiso 1 1 calc R U
C11 C -0.2452(3) 0.1788(2) 0.29836(15) 0.0381(9) Uani 1 1 d . .
H11A H -0.2639 0.1248 0.3055 0.057 Uiso 1 1 calc R U
H11B H -0.2256 0.1832 0.2574 0.057 Uiso 1 1 calc R U
H11C H -0.3028 0.2130 0.3010 0.057 Uiso 1 1 calc R U
C12 C -0.0069(2) 0.12241(19) 0.49351(14) 0.0287(8) Uani 1 1 d . .
H12A H 0.0666 0.1179 0.4984 0.043 Uiso 1 1 calc R U
H12B H -0.0373 0.0709 0.4854 0.043 Uiso 1 1 calc R U
H12C H -0.0265 0.1438 0.5313 0.043 Uiso 1 1 calc R U
C13 C 0.3453(2) 0.18431(17) 0.46323(12) 0.0175(7) Uani 1 1 d . .
C14 C 0.4441(2) 0.16080(18) 0.55438(13) 0.0230(7) Uani 1 1 d . .
H14 H 0.4778 0.1680 0.5952 0.028 Uiso 1 1 calc R U
C15 C 0.4461(3) 0.09664(19) 0.52080(13) 0.0272(8) Uani 1 1 d . .
H15 H 0.4814 0.0500 0.5331 0.033 Uiso 1 1 calc R U
C16 C 0.3779(2) 0.05494(17) 0.41471(13) 0.0191(7) Uani 1 1 d . .
C17 C 0.2984(2) 0.00290(19) 0.40791(13) 0.0251(8) Uani 1 1 d . .
C18 C 0.2969(3) -0.05498(19) 0.36365(14) 0.0293(8) Uani 1 1 d . .
H18 H 0.2426 -0.0909 0.3580 0.035 Uiso 1 1 calc R U
C19 C 0.3724(3) -0.06181(18) 0.32754(13) 0.0248(8) Uani 1 1 d . .
C20 C 0.4500(2) -0.00952(18) 0.33581(13) 0.0219(7) Uani 1 1 d . .
H20 H 0.5021 -0.0139 0.3113 0.026 Uiso 1 1 calc R U
C21 C 0.4549(2) 0.04989(17) 0.37907(13) 0.0202(7) Uani 1 1 d . .
C22 C 0.5436(2) 0.1043(2) 0.38856(15) 0.0301(8) Uani 1 1 d . .
H22A H 0.5231 0.1542 0.4043 0.045 Uiso 1 1 calc R U
H22B H 0.5679 0.1126 0.3493 0.045 Uiso 1 1 calc R U
H22C H 0.5975 0.0814 0.4182 0.045 Uiso 1 1 calc R U
C23 C 0.3690(3) -0.1265(2) 0.28053(15) 0.0408(10) Uani 1 1 d . .
H23A H 0.3171 -0.1148 0.2453 0.061 Uiso 1 1 calc R U
H23B H 0.3530 -0.1758 0.2992 0.061 Uiso 1 1 calc R U
H23C H 0.4346 -0.1307 0.2666 0.061 Uiso 1 1 calc R U
C24 C 0.2175(3) 0.0094(2) 0.44816(15) 0.0358(9) Uani 1 1 d . .
H24A H 0.2478 0.0036 0.4914 0.054 Uiso 1 1 calc R U
H24B H 0.1673 -0.0317 0.4372 0.054 Uiso 1 1 calc R U
H24C H 0.1849 0.0604 0.4421 0.054 Uiso 1 1 calc R U
C25 C 0.3316(2) 0.32162(17) 0.41810(12) 0.0145(6) Uani 1 1 d . .
C26 C 0.4354(2) 0.41077(17) 0.47058(14) 0.0211(7) Uani 1 1 d . .
H26 H 0.4736 0.4379 0.5039 0.025 Uiso 1 1 calc R U
C27 C 0.4293(2) 0.42870(18) 0.41054(14) 0.0241(7) Uani 1 1 d . .
H27 H 0.4624 0.4705 0.3936 0.029 Uiso 1 1 calc R U
C28 C 0.3299(2) 0.37942(17) 0.31284(13) 0.0178(7) Uani 1 1 d . .
C29 C 0.3636(2) 0.32546(19) 0.27299(13) 0.0236(7) Uani 1 1 d . .
C30 C 0.3275(2) 0.33399(19) 0.21041(13) 0.0265(8) Uani 1 1 d . .
H30 H 0.3486 0.2978 0.1824 0.032 Uiso 1 1 calc R U
C31 C 0.2623(3) 0.3928(2) 0.18744(14) 0.0281(8) Uani 1 1 d . .
C32 C 0.2315(2) 0.44444(18) 0.22893(14) 0.0237(7) Uani 1 1 d . .
H32 H 0.1867 0.4853 0.2139 0.028 Uiso 1 1 calc R U
C33 C 0.2636(2) 0.43876(17) 0.29181(13) 0.0192(7) Uani 1 1 d . .
C34 C 0.2249(2) 0.49518(18) 0.33558(14) 0.0259(8) Uani 1 1 d . .
H34A H 0.2001 0.4661 0.3685 0.039 Uiso 1 1 calc R U
H34B H 0.1700 0.5262 0.3131 0.039 Uiso 1 1 calc R U
H34C H 0.2797 0.5298 0.3534 0.039 Uiso 1 1 calc R U
C35 C 0.2241(3) 0.3995(2) 0.11928(14) 0.0417(10) Uani 1 1 d . .
H35A H 0.2787 0.4177 0.0980 0.063 Uiso 1 1 calc R U
H35B H 0.1682 0.4367 0.1126 0.063 Uiso 1 1 calc R U
H35C H 0.2007 0.3485 0.1031 0.063 Uiso 1 1 calc R U
C36 C 0.4328(3) 0.2610(2) 0.29657(14) 0.0310(8) Uani 1 1 d . .
H36A H 0.4547 0.2335 0.2619 0.047 Uiso 1 1 calc R U
H36B H 0.3976 0.2246 0.3202 0.047 Uiso 1 1 calc R U
H36C H 0.4917 0.2823 0.3232 0.047 Uiso 1 1 calc R U
C37 C 0.4168(2) 0.33830(17) 0.59322(12) 0.0176(7) Uani 1 1 d . .
C38 C 0.5183(2) 0.32117(18) 0.61110(13) 0.0229(7) Uani 1 1 d . .
H38 H 0.5488 0.2840 0.5878 0.027 Uiso 1 1 calc R U
C39 C 0.5771(2) 0.35552(19) 0.66112(14) 0.0256(8) Uani 1 1 d . .
H39 H 0.6458 0.3412 0.6720 0.031 Uiso 1 1 calc R U
C40 C 0.5352(2) 0.41053(19) 0.69505(14) 0.0266(8) Uani 1 1 d . .
H40 H 0.5742 0.4336 0.7301 0.032 Uiso 1 1 calc R U
C41 C 0.4363(3) 0.4316(2) 0.67775(13) 0.0276(8) Uani 1 1 d . .
H41 H 0.4074 0.4703 0.7005 0.033 Uiso 1 1 calc R U
C42 C 0.3780(2) 0.39682(18) 0.62710(13) 0.0218(7) Uani 1 1 d . .
H42 H 0.3103 0.4133 0.6153 0.026 Uiso 1 1 calc R U
C43 C 0.0477(2) 0.19791(19) 0.23000(13) 0.0218(7) Uani 1 1 d . .
C44 C -0.0295(3) 0.1661(2) 0.18800(15) 0.0330(9) Uani 1 1 d . .
H44 H -0.0392 0.1113 0.1867 0.040 Uiso 1 1 calc R U
C45 C -0.0923(3) 0.2133(2) 0.14812(16) 0.0387(10) Uani 1 1 d . .
H45 H -0.1457 0.1911 0.1202 0.046 Uiso 1 1 calc R U
C46 C -0.0771(3) 0.2923(2) 0.14907(15) 0.0337(9) Uani 1 1 d . .
H46 H -0.1201 0.3249 0.1217 0.040 Uiso 1 1 calc R U
C47 C 0.0000(3) 0.3243(2) 0.18942(15) 0.0352(9) Uani 1 1 d . .
H47 H 0.0105 0.3790 0.1895 0.042 Uiso 1 1 calc R U
C48 C 0.0630(3) 0.27756(19) 0.23026(14) 0.0289(8) Uani 1 1 d . .
H48 H 0.1161 0.3001 0.2581 0.035 Uiso 1 1 calc R U
C49 C 0.2131(2) 0.0928(2) 0.23872(14) 0.0307(8) Uani 1 1 d . .
H49A H 0.2547 0.1323 0.2226 0.046 Uiso 1 1 calc R U
H49B H 0.1732 0.0650 0.2044 0.046 Uiso 1 1 calc R U
H49C H 0.2567 0.0558 0.2642 0.046 Uiso 1 1 calc R U
C50 C 0.0511(3) 0.0596(2) 0.30378(15) 0.0327(9) Uani 1 1 d . .
H50A H 0.0924 0.0220 0.3300 0.049 Uiso 1 1 calc R U
H50B H 0.0196 0.0337 0.2660 0.049 Uiso 1 1 calc R U
H50C H -0.0013 0.0803 0.3257 0.049 Uiso 1 1 calc R U
C51 C 0.7089(3) 0.2828(2) 1.01708(17) 0.0468(11) Uani 1 1 d . .
H51A H 0.7106 0.2673 1.0601 0.070 Uiso 1 1 calc R U
H51B H 0.6535 0.3196 1.0054 0.070 Uiso 1 1 calc R U
H51C H 0.7728 0.3075 1.0121 0.070 Uiso 1 1 calc R U
C52 C 0.6930(3) 0.2125(3) 0.97691(18) 0.0516(11) Uani 1 1 d . .
H52A H 0.6252 0.1905 0.9778 0.062 Uiso 1 1 calc R U
H52B H 0.6987 0.2265 0.9339 0.062 Uiso 1 1 calc R U
O1 O 0.7705(2) 0.15555(18) 1.00042(13) 0.0631(9) Uani 1 1 d . .
C53 C 0.7646(4) 0.0861(3) 0.9633(3) 0.0863(17) Uani 1 1 d . .
H53A H 0.7745 0.0993 0.9208 0.104 Uiso 1 1 calc R U
H53B H 0.6975 0.0618 0.9616 0.104 Uiso 1 1 calc R U
C54 C 0.8458(4) 0.0300(3) 0.9916(3) 0.102(2) Uani 1 1 d . .
H54A H 0.9122 0.0539 0.9920 0.153 Uiso 1 1 calc R U
H54B H 0.8417 -0.0180 0.9672 0.153 Uiso 1 1 calc R U
H54C H 0.8361 0.0177 1.0338 0.153 Uiso 1 1 calc R U

loop_
_atom_site_aniso_label
_atom_site_aniso_U_11
_atom_site_aniso_U_22
_atom_site_aniso_U_33
_atom_site_aniso_U_23
_atom_site_aniso_U_13
_atom_site_aniso_U_12
Fe1 0.0158(2) 0.0153(2) 0.0141(2) -0.00062(19) 0.00057(16) -0.0022(2)
B1 0.0193(19) 0.0171(18) 0.0177(19) -0.0001(15) 0.0030(15) 0.0001(16)
P1 0.0222(5) 0.0230(5) 0.0207(4) -0.0009(4) 0.0033(4) 0.0006(4)
N1 0.0177(14) 0.0223(14) 0.0152(13) -0.0021(11) 0.0046(11) -0.0040(12)
N2 0.0166(14) 0.0285(15) 0.0187(13) -0.0073(12) 0.0050(11) -0.0039(13)
N3 0.0193(14) 0.0193(15) 0.0133(13) 0.0006(11) -0.0001(11) -0.0009(11)
N4 0.0302(16) 0.0190(14) 0.0108(13) 0.0017(11) -0.0003(11) 0.0064(13)
N5 0.0123(13) 0.0142(13) 0.0153(13) 0.0003(10) 0.0000(10) -0.0021(11)
N6 0.0195(14) 0.0177(14) 0.0155(13) 0.0012(11) 0.0012(11) -0.0047(12)
N7 0.0234(15) 0.0276(16) 0.0304(16) -0.0009(13) -0.0009(12) -0.0006(13)
C1 0.0159(16) 0.0184(16) 0.0157(15) -0.0005(13) -0.0003(12) -0.0062(14)
C2 0.0216(18) 0.033(2) 0.0184(17) -0.0114(15) 0.0071(14) -0.0077(16)
C3 0.0246(19) 0.036(2) 0.0229(18) -0.0123(15) 0.0121(15) -0.0080(16)
C4 0.0137(15) 0.0283(19) 0.0181(16) -0.0073(14) 0.0030(12) -0.0042(14)
C5 0.0140(16) 0.0265(18) 0.0209(17) -0.0043(14) 0.0052(13) -0.0025(14)
C6 0.0142(16) 0.0259(19) 0.0274(18) -0.0064(15) 0.0064(14) -0.0040(14)
C7 0.0195(17) 0.036(2) 0.0209(18) -0.0048(15) 0.0056(14) -0.0024(16)
C8 0.0213(17) 0.0297(19) 0.0234(17) 0.0021(15) 0.0025(14) 0.0004(16)
C9 0.0227(18) 0.0227(18) 0.0256(18) -0.0009(15) 0.0092(14) -0.0024(15)
C10 0.031(2) 0.028(2) 0.041(2) 0.0011(17) 0.0032(17) -0.0087(17)
C11 0.033(2) 0.050(3) 0.031(2) -0.0017(18) 0.0013(16) -0.0107(19)
C12 0.0239(19) 0.033(2) 0.0297(19) -0.0013(16) 0.0056(15) -0.0032(16)
C13 0.0207(17) 0.0182(17) 0.0142(16) -0.0004(13) 0.0050(13) -0.0048(14)
C14 0.0272(19) 0.0261(19) 0.0132(16) 0.0018(14) -0.0044(13) 0.0004(15)
C15 0.041(2) 0.0261(19) 0.0124(16) 0.0061(14) -0.0038(14) 0.0079(17)
C16 0.0290(18) 0.0125(16) 0.0144(16) 0.0037(13) -0.0011(13) 0.0019(14)
C17 0.0304(19) 0.0231(18) 0.0212(18) 0.0037(15) 0.0021(14) -0.0001(16)
C18 0.034(2) 0.0201(18) 0.032(2) 0.0017(15) -0.0036(16) -0.0101(16)
C19 0.037(2) 0.0169(17) 0.0183(17) 0.0012(14) -0.0028(15) 0.0059(16)
C20 0.0281(19) 0.0254(18) 0.0119(16) 0.0034(14) 0.0023(13) 0.0054(16)
C21 0.0252(18) 0.0186(17) 0.0153(16) 0.0052(13) -0.0017(13) -0.0005(14)
C22 0.033(2) 0.029(2) 0.0277(19) 0.0054(16) 0.0037(16) -0.0032(17)
C23 0.060(3) 0.030(2) 0.030(2) -0.0100(17) -0.0014(18) 0.003(2)
C24 0.033(2) 0.041(2) 0.036(2) -0.0011(18) 0.0128(17) -0.0075(18)
C25 0.0133(15) 0.0150(16) 0.0151(15) 0.0010(13) 0.0017(12) 0.0027(13)
C26 0.0217(18) 0.0162(17) 0.0236(18) -0.0038(14) -0.0025(14) -0.0064(14)
C27 0.0239(18) 0.0162(17) 0.0309(19) 0.0034(15) 0.0004(14) -0.0061(15)
C28 0.0195(17) 0.0187(17) 0.0152(16) 0.0045(13) 0.0026(13) -0.0024(14)
C29 0.0257(18) 0.0253(18) 0.0206(17) 0.0054(15) 0.0063(14) 0.0075(15)
C30 0.034(2) 0.0297(19) 0.0168(17) -0.0016(15) 0.0084(15) 0.0061(17)
C31 0.032(2) 0.032(2) 0.0190(18) 0.0034(15) 0.0013(15) 0.0042(17)
C32 0.0251(18) 0.0205(18) 0.0244(18) 0.0080(14) 0.0004(14) 0.0013(15)
C33 0.0186(17) 0.0157(16) 0.0231(17) -0.0001(13) 0.0027(13) -0.0006(14)
C34 0.0257(19) 0.0200(18) 0.0307(19) -0.0015(15) 0.0001(15) 0.0040(15)
C35 0.053(3) 0.053(3) 0.0171(19) 0.0043(17) -0.0032(17) 0.018(2)
C36 0.033(2) 0.032(2) 0.0286(19) 0.0053(16) 0.0061(15) 0.0110(17)
C37 0.0202(17) 0.0190(17) 0.0137(16) 0.0009(13) 0.0030(13) -0.0041(14)
C38 0.0234(18) 0.0223(18) 0.0233(17) 0.0002(14) 0.0047(14) -0.0005(15)
C39 0.0215(18) 0.0274(19) 0.0251(18) 0.0074(15) -0.0052(14) -0.0048(16)
C40 0.030(2) 0.032(2) 0.0156(17) 0.0011(15) -0.0039(14) -0.0174(17)
C41 0.032(2) 0.032(2) 0.0205(18) -0.0085(15) 0.0106(15) -0.0132(17)
C42 0.0182(17) 0.0292(19) 0.0180(17) -0.0020(14) 0.0029(13) -0.0064(15)
C43 0.0199(17) 0.0261(19) 0.0200(17) 0.0011(14) 0.0052(14) -0.0001(15)
C44 0.028(2) 0.035(2) 0.036(2) 0.0022(17) 0.0032(16) -0.0095(17)
C45 0.0213(19) 0.058(3) 0.036(2) 0.0001(19) 0.0010(16) -0.0048(19)
C46 0.025(2) 0.047(2) 0.030(2) 0.0054(18) 0.0070(16) 0.0130(18)
C47 0.040(2) 0.030(2) 0.035(2) 0.0001(17) 0.0042(18) 0.0120(18)
C48 0.032(2) 0.028(2) 0.0259(18) -0.0007(15) 0.0023(15) 0.0051(17)
C49 0.027(2) 0.037(2) 0.0275(19) -0.0062(16) 0.0030(15) 0.0083(17)
C50 0.030(2) 0.034(2) 0.033(2) 0.0011(16) 0.0036(16) -0.0035(17)
C51 0.038(2) 0.054(3) 0.046(2) 0.008(2) 0.0002(19) 0.004(2)
C52 0.042(3) 0.065(3) 0.046(3) 0.005(2) 0.000(2) -0.008(2)
O1 0.066(2) 0.060(2) 0.063(2) 0.0038(16) 0.0097(17) 0.0049(18)
C53 0.077(4) 0.059(3) 0.127(5) -0.026(3) 0.029(4) -0.015(3)
C54 0.115(5) 0.065(4) 0.135(5) 0.021(4) 0.052(4) 0.025(4)

loop_
_atom_type_symbol
_atom_type_description
_atom_type_scat_dispersion_real
_atom_type_scat_dispersion_imag
_atom_type_scat_source
C C 0.0033 0.0016 'International Tables Vol C Tables 4.2.6.8 and 6.1.1.4'
H H 0.0000 0.0000 'International Tables Vol C Tables 4.2.6.8 and 6.1.1.4'
B B 0.0013 0.0007 'International Tables Vol C Tables 4.2.6.8 and 6.1.1.4'
N N 0.0061 0.0033 'International Tables Vol C Tables 4.2.6.8 and 6.1.1.4'
O O 0.0106 0.0060 'International Tables Vol C Tables 4.2.6.8 and 6.1.1.4'
P P 0.1023 0.0942 'International Tables Vol C Tables 4.2.6.8 and 6.1.1.4'
Fe Fe 0.3463 0.8444 'International Tables Vol C Tables 4.2.6.8 and 6.1.1.4'

loop_
_geom_angle_atom_site_label_1
_geom_angle_atom_site_label_2
_geom_angle_atom_site_label_3
_geom_angle
N7 Fe1 C13 123.59(13)
N7 Fe1 C25 134.48(12)
C13 Fe1 C25 86.34(12)
N7 Fe1 C1 124.45(12)
C13 Fe1 C1 87.27(12)
C25 Fe1 C1 86.25(12)
N3 B1 N1 103.5(2)
N3 B1 N5 104.2(2)
N1 B1 N5 104.9(2)
N3 B1 C37 115.0(3)
N1 B1 C37 118.6(3)
N5 B1 C37 109.3(2)
N7 P1 C49 113.82(15)
N7 P1 C43 113.33(15)
C49 P1 C43 104.23(14)
N7 P1 C50 116.00(15)
C49 P1 C50 103.58(16)
C43 P1 C50 104.60(15)
C1 N1 C2 110.0(2)
C1 N1 B1 115.8(2)
C2 N1 B1 134.1(2)
C1 N2 C3 110.4(2)
C1 N2 C4 126.4(2)
C3 N2 C4 123.2(2)
C14 N3 C13 110.6(2)
C14 N3 B1 132.9(2)
C13 N3 B1 116.5(2)
C13 N4 C15 110.4(2)
C13 N4 C16 127.5(2)
C15 N4 C16 122.0(2)
C25 N5 C26 111.1(2)
C25 N5 B1 118.4(2)
C26 N5 B1 130.5(2)
C25 N6 C27 110.4(2)
C25 N6 C28 125.7(2)
C27 N6 C28 123.5(2)
P1 N7 Fe1 175.74(19)
N2 C1 N1 104.4(2)
N2 C1 Fe1 129.5(2)
N1 C1 Fe1 125.9(2)
C3 C2 N1 108.3(3)
C2 C3 N2 106.9(3)
C5 C4 C9 121.7(3)
C5 C4 N2 119.3(3)
C9 C4 N2 119.1(3)
C4 C5 C6 118.3(3)
C4 C5 C12 121.2(3)
C6 C5 C12 120.5(3)
C7 C6 C5 121.5(3)
C8 C7 C6 118.2(3)
C8 C7 C11 120.6(3)
C6 C7 C11 121.2(3)
C9 C8 C7 122.3(3)
C8 C9 C4 118.1(3)
C8 C9 C10 120.7(3)
C4 C9 C10 121.2(3)
N3 C13 N4 103.5(2)
N3 C13 Fe1 125.2(2)
N4 C13 Fe1 131.1(2)
C15 C14 N3 108.2(3)
C14 C15 N4 107.2(3)
C17 C16 C21 121.8(3)
C17 C16 N4 119.0(3)
C21 C16 N4 119.0(3)
C16 C17 C18 117.8(3)
C16 C17 C24 120.2(3)
C18 C17 C24 122.0(3)
C19 C18 C17 121.9(3)
C20 C19 C18 118.6(3)
C20 C19 C23 121.1(3)
C18 C19 C23 120.3(3)
C19 C20 C21 121.9(3)
C20 C21 C16 118.0(3)
C20 C21 C22 120.3(3)
C16 C21 C22 121.6(3)
N5 C25 N6 103.9(2)
N5 C25 Fe1 123.7(2)
N6 C25 Fe1 132.3(2)
C27 C26 N5 107.8(3)
C26 C27 N6 106.8(3)
C33 C28 C29 122.1(3)
C33 C28 N6 118.2(3)
C29 C28 N6 119.6(3)
C30 C29 C28 116.9(3)
C30 C29 C36 121.8(3)
C28 C29 C36 121.4(3)
C31 C30 C29 122.9(3)
C32 C31 C30 117.8(3)
C32 C31 C35 121.1(3)
C30 C31 C35 121.2(3)
C31 C32 C33 122.3(3)
C28 C33 C32 118.0(3)
C28 C33 C34 121.6(3)
C32 C33 C34 120.3(3)
C38 C37 C42 115.5(3)
C38 C37 B1 120.6(3)
C42 C37 B1 123.5(3)
C39 C38 C37 123.3(3)
C40 C39 C38 119.5(3)
C41 C40 C39 119.3(3)
C40 C41 C42 120.6(3)
C41 C42 C37 121.6(3)
C48 C43 C44 119.1(3)
C48 C43 P1 118.3(2)
C44 C43 P1 122.6(3)
C45 C44 C43 120.8(3)
C46 C45 C44 119.7(3)
C47 C46 C45 120.2(3)
C46 C47 C48 120.7(3)
C43 C48 C47 119.6(3)
O1 C52 C51 107.6(3)
C53 O1 C52 112.3(3)
O1 C53 C54 108.7(5)

loop_
_geom_bond_atom_site_label_1
_geom_bond_atom_site_label_2
_geom_bond_distance
Fe1 N7 1.769(3)
Fe1 C13 1.865(3)
Fe1 C25 1.870(3)
Fe1 C1 1.873(3)
B1 N3 1.554(4)
B1 N1 1.555(4)
B1 N5 1.558(4)
B1 C37 1.600(4)
P1 N7 1.541(3)
P1 C49 1.795(3)
P1 C43 1.813(3)
P1 C50 1.819(3)
N1 C1 1.378(3)
N1 C2 1.388(4)
N2 C1 1.378(4)
N2 C3 1.399(3)
N2 C4 1.430(4)
N3 C14 1.374(4)
N3 C13 1.381(3)
N4 C13 1.382(4)
N4 C15 1.391(4)
N4 C16 1.442(4)
N5 C25 1.371(3)
N5 C26 1.376(4)
N6 C25 1.385(3)
N6 C27 1.393(4)
N6 C28 1.443(4)
C2 C3 1.337(4)
C4 C5 1.387(4)
C4 C9 1.396(4)
C5 C6 1.394(4)
C5 C12 1.507(4)
C6 C7 1.388(4)
C7 C8 1.388(4)
C7 C11 1.506(4)
C8 C9 1.380(4)
C9 C10 1.505(4)
C14 C15 1.330(4)
C16 C17 1.383(4)
C16 C21 1.393(4)
C17 C18 1.390(4)
C17 C24 1.507(4)
C18 C19 1.386(4)
C19 C20 1.367(4)
C19 C23 1.513(4)
C20 C21 1.390(4)
C21 C22 1.504(4)
C26 C27 1.346(4)
C28 C33 1.386(4)
C28 C29 1.398(4)
C29 C30 1.395(4)
C29 C36 1.488(4)
C30 C31 1.381(4)
C31 C32 1.381(4)
C31 C35 1.513(4)
C32 C33 1.388(4)
C33 C34 1.513(4)
C37 C38 1.392(4)
C37 C42 1.399(4)
C38 C39 1.384(4)
C39 C40 1.377(4)
C40 C41 1.373(4)
C41 C42 1.395(4)
C43 C48 1.384(4)
C43 C44 1.391(4)
C44 C45 1.382(5)
C45 C46 1.373(5)
C46 C47 1.372(5)
C47 C48 1.391(4)
C51 C52 1.492(5)
C52 O1 1.464(5)
O1 C53 1.441(5)
C53 C54 1.516(7)

loop_
_geom_torsion_atom_site_label_1
_geom_torsion_atom_site_label_2
_geom_torsion_atom_site_label_3
_geom_torsion_atom_site_label_4
_geom_torsion
N3 B1 N1 C1 -56.3(3)
N5 B1 N1 C1 52.7(3)
C37 B1 N1 C1 175.0(3)
N3 B1 N1 C2 118.3(3)
N5 B1 N1 C2 -132.7(3)
C37 B1 N1 C2 -10.4(5)
N1 B1 N3 C14 -120.0(3)
N5 B1 N3 C14 130.5(3)
C37 B1 N3 C14 10.9(5)
N1 B1 N3 C13 59.3(3)
N5 B1 N3 C13 -50.2(3)
C37 B1 N3 C13 -169.8(2)
N3 B1 N5 C25 55.7(3)
N1 B1 N5 C25 -52.8(3)
C37 B1 N5 C25 179.0(2)
N3 B1 N5 C26 -124.7(3)
N1 B1 N5 C26 126.8(3)
C37 B1 N5 C26 -1.4(4)
C3 N2 C1 N1 -1.7(3)
C4 N2 C1 N1 179.3(3)
C3 N2 C1 Fe1 174.6(2)
C4 N2 C1 Fe1 -4.5(5)
C2 N1 C1 N2 2.0(3)
B1 N1 C1 N2 177.9(2)
C2 N1 C1 Fe1 -174.5(2)
B1 N1 C1 Fe1 1.4(4)
N7 Fe1 C1 N2 -4.4(4)
C13 Fe1 C1 N2 -134.1(3)
C25 Fe1 C1 N2 139.4(3)
N7 Fe1 C1 N1 171.2(2)
C13 Fe1 C1 N1 41.4(3)
C25 Fe1 C1 N1 -45.1(3)
C1 N1 C2 C3 -1.6(4)
B1 N1 C2 C3 -176.4(3)
N1 C2 C3 N2 0.5(4)
C1 N2 C3 C2 0.7(4)
C4 N2 C3 C2 179.8(3)
C1 N2 C4 C5 107.3(3)
C3 N2 C4 C5 -71.6(4)
C1 N2 C4 C9 -74.4(4)
C3 N2 C4 C9 106.7(3)
C9 C4 C5 C6 0.2(4)
N2 C4 C5 C6 178.4(3)
C9 C4 C5 C12 178.6(3)
N2 C4 C5 C12 -3.1(4)
C4 C5 C6 C7 0.3(4)
C12 C5 C6 C7 -178.1(3)
C5 C6 C7 C8 -0.1(5)
C5 C6 C7 C11 178.4(3)
C6 C7 C8 C9 -0.7(5)
C11 C7 C8 C9 -179.2(3)
C7 C8 C9 C4 1.1(5)
C7 C8 C9 C10 179.9(3)
C5 C4 C9 C8 -0.9(5)
N2 C4 C9 C8 -179.2(3)
C5 C4 C9 C10 -179.6(3)
N2 C4 C9 C10 2.1(4)
C14 N3 C13 N4 -2.5(3)
B1 N3 C13 N4 178.0(2)
C14 N3 C13 Fe1 173.0(2)
B1 N3 C13 Fe1 -6.4(4)
C15 N4 C13 N3 2.4(3)
C16 N4 C13 N3 -174.4(3)
C15 N4 C13 Fe1 -172.8(2)
C16 N4 C13 Fe1 10.5(5)
N7 Fe1 C13 N3 -168.8(2)
C25 Fe1 C13 N3 48.0(3)
C1 Fe1 C13 N3 -38.4(3)
N7 Fe1 C13 N4 5.4(3)
C25 Fe1 C13 N4 -137.8(3)
C1 Fe1 C13 N4 135.8(3)
C13 N3 C14 C15 1.7(4)
B1 N3 C14 C15 -178.9(3)
N3 C14 C15 N4 -0.2(4)
C13 N4 C15 C14 -1.4(4)
C16 N4 C15 C14 175.5(3)
C13 N4 C16 C17 -89.3(4)
C15 N4 C16 C17 94.2(4)
C13 N4 C16 C21 97.1(4)
C15 N4 C16 C21 -79.3(4)
C21 C16 C17 C18 -0.5(4)
N4 C16 C17 C18 -173.9(3)
C21 C16 C17 C24 178.9(3)
N4 C16 C17 C24 5.5(4)
C16 C17 C18 C19 0.7(5)
C24 C17 C18 C19 -178.7(3)
C17 C18 C19 C20 -0.4(5)
C17 C18 C19 C23 179.0(3)
C18 C19 C20 C21 -0.1(5)
C23 C19 C20 C21 -179.5(3)
C19 C20 C21 C16 0.3(4)
C19 C20 C21 C22 177.5(3)
C17 C16 C21 C20 0.0(4)
N4 C16 C21 C20 173.4(2)
C17 C16 C21 C22 -177.1(3)
N4 C16 C21 C22 -3.8(4)
C26 N5 C25 N6 -0.2(3)
B1 N5 C25 N6 179.5(2)
C26 N5 C25 Fe1 177.5(2)
B1 N5 C25 Fe1 -2.8(4)
C27 N6 C25 N5 0.4(3)
C28 N6 C25 N5 -172.2(3)
C27 N6 C25 Fe1 -177.0(2)
C28 N6 C25 Fe1 10.4(4)
N7 Fe1 C25 N5 -178.0(2)
C13 Fe1 C25 N5 -42.4(2)
C1 Fe1 C25 N5 45.1(2)
N7 Fe1 C25 N6 -1.0(4)
C13 Fe1 C25 N6 134.6(3)
C1 Fe1 C25 N6 -137.9(3)
C25 N5 C26 C27 -0.1(3)
B1 N5 C26 C27 -179.8(3)
N5 C26 C27 N6 0.4(3)
C25 N6 C27 C26 -0.5(3)
C28 N6 C27 C26 172.3(3)
C25 N6 C28 C33 103.1(3)
C27 N6 C28 C33 -68.6(4)
C25 N6 C28 C29 -77.3(4)
C27 N6 C28 C29 111.0(3)
C33 C28 C29 C30 0.2(5)
N6 C28 C29 C30 -179.5(3)
C33 C28 C29 C36 -178.4(3)
N6 C28 C29 C36 1.9(5)
C28 C29 C30 C31 0.7(5)
C36 C29 C30 C31 179.2(3)
C29 C30 C31 C32 -0.7(5)
C29 C30 C31 C35 -179.4(3)
C30 C31 C32 C33 -0.1(5)
C35 C31 C32 C33 178.6(3)
C29 C28 C33 C32 -0.9(5)
N6 C28 C33 C32 178.8(3)
C29 C28 C33 C34 177.9(3)
N6 C28 C33 C34 -2.5(4)
C31 C32 C33 C28 0.8(5)
C31 C32 C33 C34 -178.0(3)
N3 B1 C37 C38 35.8(4)
N1 B1 C37 C38 159.0(3)
N5 B1 C37 C38 -80.9(3)
N3 B1 C37 C42 -152.0(3)
N1 B1 C37 C42 -28.9(4)
N5 B1 C37 C42 91.2(3)
C42 C37 C38 C39 3.7(4)
B1 C37 C38 C39 176.5(3)
C37 C38 C39 C40 -1.1(5)
C38 C39 C40 C41 -1.5(5)
C39 C40 C41 C42 1.2(5)
C40 C41 C42 C37 1.6(5)
C38 C37 C42 C41 -3.9(4)
B1 C37 C42 C41 -176.4(3)
N7 P1 C43 C48 19.5(3)
C49 P1 C43 C48 -104.8(3)
C50 P1 C43 C48 146.7(3)
N7 P1 C43 C44 -161.0(3)
C49 P1 C43 C44 74.7(3)
C50 P1 C43 C44 -33.7(3)
C48 C43 C44 C45 -1.9(5)
P1 C43 C44 C45 178.6(3)
C43 C44 C45 C46 1.3(5)
C44 C45 C46 C47 0.0(5)
C45 C46 C47 C48 -0.7(5)
C44 C43 C48 C47 1.1(5)
P1 C43 C48 C47 -179.3(2)
C46 C47 C48 C43 0.1(5)
C51 C52 O1 C53 -177.7(4)
C52 O1 C53 C54 -178.9(4)
